data_4000884
loop_
_publ_author_name
'Ramasamy, Karthik'
'Malik, Mohammad A.'
'Raftery, James'
'Tuna, Floriana'
'O&#x2019;Brien, Paul'

_publ_section_title
;
 Selective Deposition of Cobalt Sulfide Nanostructured Thin Films from
 Single-Source Precursors
;
_journal_issue 17
_journal_name_full 'Chemistry of Materials'
_journal_page_first 4919
_journal_paper_doi 10.1021/cm1010345
_journal_volume 22
_journal_year 2010
_chemical_formula_sum 'C7 H12 N4 S3'
_chemical_formula_weight 248.39
_chemical_name_systematic
; 
 ? 
;
_space_group_IT_number 14
_symmetry_cell_setting monoclinic
_symmetry_space_group_name_Hall '-P 2yn'
_symmetry_space_group_name_H-M 'P 1 21/n 1'
_atom_sites_solution_hydrogens geom
_atom_sites_solution_primary direct
_atom_sites_solution_secondary difmap
_audit_creation_method SHELXL-97
_cell_angle_alpha 90.00
_cell_angle_beta 99.965(3)
_cell_angle_gamma 90.00
_cell_formula_units_Z 4
_cell_length_a 10.4094(16)
_cell_length_b 5.8636(9)
_cell_length_c 18.465(3)
_cell_measurement_reflns_used 2184
_cell_measurement_temperature 100(2)
_cell_measurement_theta_max 26.3955
_cell_measurement_theta_min 2.4435
_cell_volume 1110.0(3)
_computing_cell_refinement 'Bruker SMART'
_computing_data_collection 'Bruker SMART'
_computing_data_reduction 'Bruker SAINT'
_computing_molecular_graphics 'Bruker SHELXTL'
_computing_publication_material 'Bruker SHELXTL'
_computing_structure_refinement 'SHELXL-97 (Sheldrick, 1997)'
_computing_structure_solution 'SHELXS-97 (Sheldrick, 1990)'
_diffrn_ambient_temperature 100(2)
_diffrn_measured_fraction_theta_full 0.996
_diffrn_measured_fraction_theta_max 0.939
_diffrn_measurement_device_type 'CCD area detector'
_diffrn_measurement_method 'phi and omega scans'
_diffrn_radiation_monochromator graphite
_diffrn_radiation_source 'fine-focus sealed tube'
_diffrn_radiation_type MoK\a
_diffrn_radiation_wavelength 0.71073
_diffrn_reflns_av_R_equivalents 0.0000
_diffrn_reflns_av_sigmaI/netI 0.0629
_diffrn_reflns_limit_h_max 13
_diffrn_reflns_limit_h_min -13
_diffrn_reflns_limit_k_max 7
_diffrn_reflns_limit_k_min 0
_diffrn_reflns_limit_l_max 24
_diffrn_reflns_limit_l_min 0
_diffrn_reflns_number 3193
_diffrn_reflns_theta_full 25.00
_diffrn_reflns_theta_max 28.25
_diffrn_reflns_theta_min 2.10
_exptl_absorpt_coefficient_mu 0.635
_exptl_absorpt_correction_type none
_exptl_crystal_colour white
_exptl_crystal_density_diffrn 1.486
_exptl_crystal_density_method 'not measured'
_exptl_crystal_description prism
_exptl_crystal_F_000 520
_exptl_crystal_size_max 0.25
_exptl_crystal_size_mid 0.18
_exptl_crystal_size_min 0.08
_refine_diff_density_max 1.674
_refine_diff_density_min -0.994
_refine_diff_density_rms 0.144
_refine_ls_extinction_method none
_refine_ls_goodness_of_fit_ref 1.101
_refine_ls_hydrogen_treatment constr
_refine_ls_matrix_type full
_refine_ls_number_parameters 131
_refine_ls_number_reflns 3269
_refine_ls_number_restraints 0
_refine_ls_restrained_S_all 1.101
_refine_ls_R_factor_all 0.0835
_refine_ls_R_factor_gt 0.0751
_refine_ls_shift/su_max 0.000
_refine_ls_shift/su_mean 0.000
_refine_ls_structure_factor_coef Fsqd
_refine_ls_weighting_details 'calc w=1/[\s^2^(Fo^2^)+(0.1166P)^2^+0.0000P] where P=(Fo^2^+2Fc^2^)/3'
_refine_ls_weighting_scheme calc
_refine_ls_wR_factor_gt 0.1779
_refine_ls_wR_factor_ref 0.1826
_reflns_number_gt 2881
_reflns_number_total 3269
_reflns_threshold_expression >2sigma(I)
_cod_data_source_file cm1010345_si_002.cif
_cod_data_source_block s2907pt5
_cod_depositor_comments
;
The following automatic conversions were performed:

'_symmetry_cell_setting' value 'Monoclinic' changed to 'monoclinic'
according to /home/saulius/struct/CIF-dictionaries/cif_core.dic
dictionary named 'cif_core.dic' version 2.4.2 from 2011-04-26.

Automatic conversion script
Id: cif_fix_values 1715 2011-07-08 13:25:40Z adriana 
;
_cod_original_cell_volume 1110.1(3)
_cod_original_sg_symbol_H-M P2(1)/n
_cod_database_code 4000884

loop_
_symmetry_equiv_pos_as_xyz
'x, y, z'
'-x+1/2, y+1/2, -z+1/2'
'-x, -y, -z'
'x-1/2, -y-1/2, z-1/2'

loop_
_atom_site_label
_atom_site_type_symbol
_atom_site_fract_x
_atom_site_fract_y
_atom_site_fract_z
_atom_site_U_iso_or_equiv
_atom_site_adp_type
_atom_site_occupancy
_atom_site_symmetry_multiplicity
_atom_site_calc_flag
_atom_site_refinement_flags
C1 C 1.0223(4) 0.4105(7) 0.2341(2) 0.0169(9) Uani 1 1 d .
H1A H 1.0557 0.4407 0.2862 0.025 Uiso 1 1 calc R
H1B H 1.0794 0.3007 0.2153 0.025 Uiso 1 1 calc R
H1C H 0.9340 0.3475 0.2288 0.025 Uiso 1 1 calc R
C2 C 1.1473(4) 0.7240(7) 0.1884(2) 0.0142(8) Uani 1 1 d .
H2A H 1.1913 0.6316 0.1559 0.021 Uiso 1 1 calc R
H2B H 1.2004 0.7277 0.2377 0.021 Uiso 1 1 calc R
H2C H 1.1354 0.8796 0.1691 0.021 Uiso 1 1 calc R
C3 C 0.9106(4) 0.7271(7) 0.1633(2) 0.0123(8) Uani 1 1 d .
C4 C 0.7926(4) 0.9919(7) 0.0948(2) 0.0124(8) Uani 1 1 d .
C5 C 0.8904(4) 1.2798(8) 0.0276(2) 0.0188(9) Uani 1 1 d .
H5A H 0.9660 1.2717 0.0673 0.028 Uiso 1 1 calc R
H5B H 0.8711 1.4397 0.0146 0.028 Uiso 1 1 calc R
H5C H 0.9096 1.1976 -0.0155 0.028 Uiso 1 1 calc R
C6 C 0.6463(4) 1.2554(8) 0.0195(2) 0.0189(9) Uani 1 1 d .
H6A H 0.6150 1.1696 -0.0257 0.028 Uiso 1 1 calc R
H6B H 0.6501 1.4181 0.0079 0.028 Uiso 1 1 calc R
H6C H 0.5866 1.2322 0.0544 0.028 Uiso 1 1 calc R
C7 C 0.0997(5) 0.8749(7) 0.3647(2) 0.0171(8) Uani 1 1 d .
N1 N 1.0192(3) 0.6236(6) 0.19241(18) 0.0139(7) Uani 1 1 d .
N2 N 0.9101(3) 0.9110(6) 0.12125(18) 0.0129(7) Uani 1 1 d .
N3 N 0.7768(3) 1.1751(6) 0.05216(18) 0.0134(7) Uani 1 1 d .
N4 N 0.0150(4) 0.9854(7) 0.3350(2) 0.0230(9) Uani 1 1 d .
S1 S 0.76108(10) 0.61178(18) 0.17925(6) 0.0141(3) Uani 1 1 d .
S2 S 0.65301(10) 0.85220(19) 0.11414(6) 0.0152(3) Uani 1 1 d .
S3 S 0.22166(12) 0.71682(19) 0.40740(6) 0.0205(3) Uani 1 1 d .

loop_
_atom_site_aniso_label
_atom_site_aniso_U_11
_atom_site_aniso_U_22
_atom_site_aniso_U_33
_atom_site_aniso_U_23
_atom_site_aniso_U_13
_atom_site_aniso_U_12
C1 0.014(2) 0.017(2) 0.018(2) 0.0026(15) 0.0015(16) 0.0018(16)
C2 0.0094(18) 0.0140(19) 0.019(2) 0.0020(15) 0.0018(16) -0.0031(16)
C3 0.0093(18) 0.018(2) 0.0100(18) -0.0032(14) 0.0018(15) -0.0003(16)
C4 0.0102(18) 0.0125(19) 0.0145(19) -0.0040(14) 0.0026(15) -0.0043(15)
C5 0.019(2) 0.019(2) 0.017(2) 0.0042(16) 0.0010(17) -0.0046(18)
C6 0.016(2) 0.020(2) 0.019(2) -0.0010(16) -0.0001(17) 0.0050(18)
C7 0.024(2) 0.0130(19) 0.016(2) -0.0018(15) 0.0098(17) 0.0002(17)
N1 0.0133(16) 0.0149(17) 0.0132(16) -0.0016(13) 0.0015(13) -0.0001(14)
N2 0.0129(16) 0.0127(16) 0.0122(16) 0.0011(12) -0.0002(13) -0.0030(13)
N3 0.0150(18) 0.0120(16) 0.0120(16) -0.0008(12) -0.0011(13) -0.0015(14)
N4 0.022(2) 0.023(2) 0.025(2) -0.0005(16) 0.0066(16) -0.0005(17)
S1 0.0125(5) 0.0141(5) 0.0154(5) 0.0019(4) 0.0019(4) -0.0011(4)
S2 0.0111(5) 0.0177(5) 0.0163(5) 0.0029(4) 0.0007(4) 0.0000(4)
S3 0.0257(6) 0.0173(5) 0.0179(6) 0.0009(4) 0.0017(5) 0.0045(5)

loop_
_atom_type_symbol
_atom_type_description
_atom_type_scat_dispersion_real
_atom_type_scat_dispersion_imag
_atom_type_scat_source
C C 0.0033 0.0016 'International Tables Vol C Tables 4.2.6.8 and 6.1.1.4'
H H 0.0000 0.0000 'International Tables Vol C Tables 4.2.6.8 and 6.1.1.4'
N N 0.0061 0.0033 'International Tables Vol C Tables 4.2.6.8 and 6.1.1.4'
S S 0.1246 0.1234 'International Tables Vol C Tables 4.2.6.8 and 6.1.1.4'

loop_
_geom_angle_atom_site_label_1
_geom_angle_atom_site_label_2
_geom_angle_atom_site_label_3
_geom_angle
N1 C1 H1A 109.5
N1 C1 H1B 109.5
H1A C1 H1B 109.5
N1 C1 H1C 109.5
H1A C1 H1C 109.5
H1B C1 H1C 109.5
N1 C2 H2A 109.5
N1 C2 H2B 109.5
H2A C2 H2B 109.5
N1 C2 H2C 109.5
H2A C2 H2C 109.5
H2B C2 H2C 109.5
N1 C3 N2 122.1(4)
N1 C3 S1 118.4(3)
N2 C3 S1 119.5(3)
N2 C4 N3 121.5(4)
N2 C4 S2 120.1(3)
N3 C4 S2 118.5(3)
N3 C5 H5A 109.5
N3 C5 H5B 109.5
H5A C5 H5B 109.5
N3 C5 H5C 109.5
H5A C5 H5C 109.5
H5B C5 H5C 109.5
N3 C6 H6A 109.5
N3 C6 H6B 109.5
H6A C6 H6B 109.5
N3 C6 H6C 109.5
H6A C6 H6C 109.5
H6B C6 H6C 109.5
N4 C7 S3 179.8(5)
C3 N1 C1 123.3(4)
C3 N1 C2 121.2(3)
C1 N1 C2 115.4(3)
C4 N2 C3 114.6(4)
C4 N3 C6 121.1(4)
C4 N3 C5 119.8(3)
C6 N3 C5 118.4(3)
C3 S1 S2 92.80(14)
C4 S2 S1 92.89(15)

loop_
_geom_bond_atom_site_label_1
_geom_bond_atom_site_label_2
_geom_bond_distance
C1 N1 1.465(5)
C1 H1A 0.9800
C1 H1B 0.9800
C1 H1C 0.9800
C2 N1 1.471(5)
C2 H2A 0.9800
C2 H2B 0.9800
C2 H2C 0.9800
C3 N1 1.313(5)
C3 N2 1.329(5)
C3 S1 1.768(4)
C4 N2 1.323(5)
C4 N3 1.325(5)
C4 S2 1.758(4)
C5 N3 1.471(6)
C5 H5A 0.9800
C5 H5B 0.9800
C5 H5C 0.9800
C6 N3 1.465(5)
C6 H6A 0.9800
C6 H6B 0.9800
C6 H6C 0.9800
C7 N4 1.153(6)
C7 S3 1.658(5)
S1 S2 2.0568(15)

loop_
_geom_torsion_atom_site_label_1
_geom_torsion_atom_site_label_2
_geom_torsion_atom_site_label_3
_geom_torsion_atom_site_label_4
_geom_torsion
N2 C3 N1 C1 -175.0(4)
S1 C3 N1 C1 3.4(5)
N2 C3 N1 C2 8.6(6)
S1 C3 N1 C2 -173.0(3)
N3 C4 N2 C3 179.8(4)
S2 C4 N2 C3 -1.7(5)
N1 C3 N2 C4 178.5(4)
S1 C3 N2 C4 0.1(5)
N2 C4 N3 C6 176.3(4)
S2 C4 N3 C6 -2.3(5)
N2 C4 N3 C5 5.9(6)
S2 C4 N3 C5 -172.7(3)
N1 C3 S1 S2 -177.3(3)
N2 C3 S1 S2 1.1(3)
N2 C4 S2 S1 2.1(3)
N3 C4 S2 S1 -179.3(3)
C3 S1 S2 C4 -1.50(19)

loop_
_cod_related_entry_id
_cod_related_entry_database
_cod_related_entry_code
1 ChemSpider 30658425
